data_4333114
loop_
_publ_author_name
'Wei, Qiao-Hua'
'Yin, Gang-Qiang'
'Zhang, Li-Yi'
'Chen, Zhong-Ning'

_publ_section_title
;
 Luminescent Hepta- and Tetradecanuclear Complexes of
 5,5&#x2018;-Diethynyl-2,2&#x2018;-bipyridine Capped with Triangular
 Trinuclear Cu3/Ag3Cluster Units
;
_journal_issue 25
_journal_name_full 'Inorganic Chemistry'
_journal_page_first 10371
_journal_page_last 10377
_journal_paper_doi 10.1021/ic061448p
_journal_volume 45
_journal_year 2006
_chemical_formula_sum 'C23.5 H25 Cl2 N2 O3 Re Si2'
_chemical_formula_weight 696.74
_chemical_name_systematic
; 
 ? 
;
_space_group_IT_number 29
_symmetry_cell_setting orthorhombic
_symmetry_space_group_name_Hall 'P 2c -2ac'
_symmetry_space_group_name_H-M 'P c a 21'
_atom_sites_solution_hydrogens geom
_atom_sites_solution_primary direct
_atom_sites_solution_secondary difmap
_audit_creation_method SHELXL-97
_cell_angle_alpha 90.00
_cell_angle_beta 90.00
_cell_angle_gamma 90.00
_cell_formula_units_Z 8
_cell_length_a 17.319
_cell_length_b 15.226
_cell_length_c 21.5290(12)
_cell_measurement_reflns_used 8938
_cell_measurement_temperature 130.15
_cell_measurement_theta_max 27.4835
_cell_measurement_theta_min 2.5978
_cell_volume 5677.2(3)
_computing_cell_refinement 'CrystalClear (Rigaku Corp., 2000)'
_computing_data_collection 'CrystalClear (Rigaku Corp., 2000)'
_computing_data_reduction 'CrystalClear (Rigaku Corp., 2000)'
_computing_molecular_graphics 'Bruker SHELXTL'
_computing_publication_material 'Bruker SHELXTL'
_computing_structure_refinement 'SHELXL-97 (Sheldrick, 1997)'
_computing_structure_solution 'SHELXS-97 (Sheldrick, 1990)'
_diffrn_ambient_temperature 130.15
_diffrn_detector_area_resol_mean 14.6306
_diffrn_measured_fraction_theta_full 0.996
_diffrn_measured_fraction_theta_max 0.996
_diffrn_measurement_device_type 'RIGAKU MERCURY CCD'
_diffrn_measurement_method '\w scans'
_diffrn_radiation_monochromator graphite
_diffrn_radiation_source 'fine-focus sealed tube'
_diffrn_radiation_type MoK\a
_diffrn_radiation_wavelength 0.71073
_diffrn_reflns_av_R_equivalents 0.0335
_diffrn_reflns_av_sigmaI/netI 0.0346
_diffrn_reflns_limit_h_max 22
_diffrn_reflns_limit_h_min -22
_diffrn_reflns_limit_k_max 18
_diffrn_reflns_limit_k_min -19
_diffrn_reflns_limit_l_max 27
_diffrn_reflns_limit_l_min -27
_diffrn_reflns_number 42385
_diffrn_reflns_theta_full 27.48
_diffrn_reflns_theta_max 27.48
_diffrn_reflns_theta_min 2.60
_exptl_absorpt_coefficient_mu 4.580
_exptl_absorpt_correction_T_max 1.000
_exptl_absorpt_correction_T_min 0.5057
_exptl_absorpt_correction_type none
_exptl_crystal_colour orange
_exptl_crystal_density_diffrn 1.630
_exptl_crystal_density_method 'not measured'
_exptl_crystal_description Prism
_exptl_crystal_F_000 2728
_exptl_crystal_size_max 0.2000
_exptl_crystal_size_mid 0.2000
_exptl_crystal_size_min 0.2000
_refine_diff_density_max 2.475
_refine_diff_density_min -1.391
_refine_diff_density_rms 0.128
_refine_ls_abs_structure_details 'Flack H D (1983), Acta Cryst. A39, 876-881'
_refine_ls_abs_structure_Flack 0.335(5)
_refine_ls_extinction_method none
_refine_ls_goodness_of_fit_ref 1.048
_refine_ls_hydrogen_treatment constr
_refine_ls_matrix_type full
_refine_ls_number_parameters 595
_refine_ls_number_reflns 12691
_refine_ls_number_restraints 1
_refine_ls_restrained_S_all 1.048
_refine_ls_R_factor_all 0.0304
_refine_ls_R_factor_gt 0.0299
_refine_ls_shift/su_max 0.002
_refine_ls_shift/su_mean 0.000
_refine_ls_structure_factor_coef Fsqd
_refine_ls_weighting_details 'calc w=1/[\s^2^(Fo^2^)+(0.0416P)^2^+9.0105P] where P=(Fo^2^+2Fc^2^)/3'
_refine_ls_weighting_scheme calc
_refine_ls_wR_factor_gt 0.0761
_refine_ls_wR_factor_ref 0.0764
_reflns_number_gt 12513
_reflns_number_total 12691
_reflns_threshold_expression >2sigma(I)
_cod_data_source_file ic061448psup1.cif
_cod_data_source_block compound_1
_cod_depositor_comments
;
The following automatic conversions were performed:

'_symmetry_cell_setting' value 'Orthorhombic' changed to
'orthorhombic' according to
/home/saulius/struct/CIF-dictionaries/cif_core.dic dictionary named
'cif_core.dic' version 2.4.2 from 2011-04-26.

Automatic conversion script
Id: cif_fix_values 1891 2012-01-12 08:04:46Z andrius 

The following automatic conversions were performed:

'_refine_ls_hydrogen_treatment' value 'contr' was replaced with the
value 'constr' as specified in the replacement file
'src/cod-tools/trunk/data/replacement-values/replacement_values.lst'.

Automatic conversion script
Id: cif_fix_values 5376 2017-05-30 11:51:03Z andrius 
;
_cod_original_cell_volume 5677.1(3)
_cod_original_sg_symbol_H-M Pca2(1)
_cod_database_code 4333114

loop_
_symmetry_equiv_pos_as_xyz
'x, y, z'
'-x, -y, z+1/2'
'x+1/2, -y, z'
'-x+1/2, y, z+1/2'

loop_
_atom_site_label
_atom_site_type_symbol
_atom_site_fract_x
_atom_site_fract_y
_atom_site_fract_z
_atom_site_U_iso_or_equiv
_atom_site_adp_type
_atom_site_occupancy
_atom_site_symmetry_multiplicity
_atom_site_calc_flag
_atom_site_refinement_flags
Re1 Re -0.452632(9) 0.585260(11) 0.001372(11) 0.01886(5) Uani 1 1 d .
Re2 Re -0.790232(9) 1.110968(11) 0.200825(10) 0.01936(5) Uani 1 1 d .
Cl1 Cl -0.49695(7) 0.60203(8) -0.10713(7) 0.0258(3) Uani 1 1 d .
Cl01 Cl -0.59247(18) 1.4122(3) 0.13397(13) 0.1155(14) Uani 1 1 d .
Cl2 Cl -0.83155(8) 1.10767(8) 0.31116(7) 0.0281(3) Uani 1 1 d .
Cl02 Cl -0.71156(13) 1.31648(16) 0.07197(10) 0.0657(6) Uani 1 1 d .
O1 O -0.5276(3) 0.4027(3) -0.0030(3) 0.0509(13) Uani 1 1 d .
O2 O -0.6009(2) 0.6614(4) 0.0588(2) 0.0447(12) Uani 1 1 d .
O3 O -0.3878(3) 0.5643(4) 0.1330(2) 0.0556(14) Uani 1 1 d .
O4 O -0.8622(3) 0.9304(3) 0.1773(3) 0.0584(16) Uani 1 1 d .
O5 O -0.9373(2) 1.1989(3) 0.1503(2) 0.0399(10) Uani 1 1 d .
O6 O -0.7352(3) 1.1109(3) 0.0668(2) 0.0472(12) Uani 1 1 d .
Si1 Si -0.18728(10) 0.15354(10) -0.06242(9) 0.0334(4) Uani 1 1 d .
Si2 Si -0.49955(9) 1.12222(11) 0.02102(9) 0.0357(4) Uani 1 1 d .
Si3 Si -0.53424(8) 0.66755(10) 0.28826(8) 0.0255(3) Uani 1 1 d .
Si4 Si -0.82053(8) 1.65096(9) 0.21133(7) 0.0281(3) Uani 1 1 d .
N3 N -0.6811(2) 1.0651(3) 0.2387(2) 0.0224(8) Uani 1 1 d .
N4 N -0.7298(2) 1.2298(3) 0.2305(2) 0.0210(8) Uani 1 1 d .
N11 N -0.3418(2) 0.5469(3) -0.0363(2) 0.0188(8) Uani 1 1 d .
N21 N -0.3929(2) 0.7076(3) -0.01834(19) 0.0199(8) Uani 1 1 d .
C1 C -0.4991(3) 0.4703(3) 0.0014(3) 0.0318(11) Uani 1 1 d .
C01 C -0.6862(5) 1.4384(8) 0.0890(3) 0.074(3) Uani 1 1 d .
H01A H -0.6769 1.4721 0.0516 0.089 Uiso 1 1 calc R
H01B H -0.7246 1.4673 0.1146 0.089 Uiso 1 1 calc R
C2 C -0.5459(3) 0.6333(4) 0.0360(3) 0.0256(11) Uani 1 1 d .
C3 C -0.4122(3) 0.5713(4) 0.0842(3) 0.0315(13) Uani 1 1 d .
C4 C -0.8356(3) 0.9981(4) 0.1855(3) 0.0369(14) Uani 1 1 d .
C5 C -0.8832(3) 1.1642(4) 0.1706(3) 0.0292(11) Uani 1 1 d .
C6 C -0.7548(3) 1.1109(4) 0.1175(3) 0.0293(12) Uani 1 1 d .
C10 C -0.2106(3) 0.2715(4) -0.0602(3) 0.0275(12) Uani 1 1 d .
C11 C -0.2235(3) 0.3487(3) -0.0606(3) 0.0257(11) Uani 1 1 d .
C12 C -0.2438(3) 0.4407(3) -0.0610(2) 0.0211(10) Uani 1 1 d .
C13 C -0.1978(3) 0.5074(3) -0.0855(3) 0.0239(11) Uani 1 1 d .
H13A H -0.1498 0.4942 -0.1025 0.029 Uiso 1 1 calc R
C14 C -0.2237(3) 0.5924(3) -0.0845(3) 0.0237(11) Uani 1 1 d .
H14A H -0.1932 0.6372 -0.1006 0.028 Uiso 1 1 calc R
C15 C -0.2960(3) 0.6118(3) -0.0593(2) 0.0189(10) Uani 1 1 d .
C16 C -0.3160(3) 0.4644(3) -0.0369(2) 0.0206(9) Uani 1 1 d .
H16A H -0.3474 0.4206 -0.0207 0.025 Uiso 1 1 calc R
C17 C -0.2667(4) 0.0973(4) -0.1055(4) 0.0477(18) Uani 1 1 d .
H17A H -0.2693 0.1199 -0.1471 0.072 Uiso 1 1 calc R
H17B H -0.3149 0.1078 -0.0848 0.072 Uiso 1 1 calc R
H17C H -0.2568 0.0353 -0.1068 0.072 Uiso 1 1 calc R
C18 C -0.1772(6) 0.1143(5) 0.0191(4) 0.065(3) Uani 1 1 d .
H18A H -0.1357 0.1452 0.0390 0.098 Uiso 1 1 calc R
H18B H -0.1664 0.0525 0.0192 0.098 Uiso 1 1 calc R
H18C H -0.2244 0.1251 0.0413 0.098 Uiso 1 1 calc R
C19 C -0.0961(4) 0.1423(4) -0.1068(4) 0.0481(18) Uani 1 1 d .
H19A H -0.0550 0.1709 -0.0847 0.072 Uiso 1 1 calc R
H19B H -0.1020 0.1689 -0.1469 0.072 Uiso 1 1 calc R
H19C H -0.0839 0.0811 -0.1117 0.072 Uiso 1 1 calc R
C20 C -0.4548(3) 1.0165(3) -0.0007(4) 0.0320(11) Uani 1 1 d .
C21 C -0.4241(3) 0.9484(4) -0.0133(3) 0.0304(12) Uani 1 1 d .
C22 C -0.3885(3) 0.8652(3) -0.0294(3) 0.0239(10) Uani 1 1 d .
C23 C -0.3220(3) 0.8577(3) -0.0651(3) 0.0258(11) Uani 1 1 d .
H23A H -0.2984 0.9076 -0.0812 0.031 Uiso 1 1 calc R
C24 C -0.2912(3) 0.7761(3) -0.0765(3) 0.0245(11) Uani 1 1 d .
H24A H -0.2465 0.7706 -0.1001 0.029 Uiso 1 1 calc R
C25 C -0.3273(3) 0.7015(3) -0.0526(2) 0.0185(9) Uani 1 1 d .
C26 C -0.4225(3) 0.7877(3) -0.0072(3) 0.0230(10) Uani 1 1 d .
H26A H -0.4674 0.7920 0.0162 0.028 Uiso 1 1 calc R
C27 C -0.5395(6) 1.1114(7) 0.1006(5) 0.070(3) Uiso 1 1 d .
H27A H -0.4985 1.0978 0.1291 0.105 Uiso 1 1 calc R
H27B H -0.5771 1.0650 0.1014 0.105 Uiso 1 1 calc R
H27C H -0.5635 1.1656 0.1126 0.105 Uiso 1 1 calc R
C28 C -0.5777(4) 1.1490(5) -0.0355(3) 0.0461(16) Uani 1 1 d .
H28A H -0.5561 1.1537 -0.0765 0.069 Uiso 1 1 calc R
H28B H -0.6013 1.2038 -0.0242 0.069 Uiso 1 1 calc R
H28C H -0.6159 1.1033 -0.0350 0.069 Uiso 1 1 calc R
C30 C -0.5571(3) 0.7857(4) 0.2776(3) 0.0292(12) Uani 1 1 d .
C31 C -0.5708(3) 0.8617(4) 0.2726(3) 0.0288(11) Uani 1 1 d .
C32 C -0.5895(3) 0.9541(3) 0.2679(3) 0.0250(10) Uani 1 1 d .
C33 C -0.5399(3) 1.0176(4) 0.2908(3) 0.0307(13) Uani 1 1 d .
H33A H -0.4923 1.0018 0.3073 0.037 Uiso 1 1 calc R
C34 C -0.5622(3) 1.1048(4) 0.2888(3) 0.0319(13) Uani 1 1 d .
H34A H -0.5299 1.1482 0.3045 0.038 Uiso 1 1 calc R
C35 C -0.6334(3) 1.1272(3) 0.2631(2) 0.0198(9) Uani 1 1 d .
C36 C -0.6591(3) 0.9810(3) 0.2414(2) 0.0237(10) Uani 1 1 d .
H36A H -0.6916 0.9385 0.2248 0.028 Uiso 1 1 calc R
C37 C -0.5482(5) 0.6119(6) 0.2139(4) 0.062(2) Uani 1 1 d .
H37A H -0.6012 0.6171 0.2015 0.093 Uiso 1 1 calc R
H37B H -0.5350 0.5510 0.2182 0.093 Uiso 1 1 calc R
H37C H -0.5156 0.6384 0.1831 0.093 Uiso 1 1 calc R
C38 C -0.6004(4) 0.6245(4) 0.3483(3) 0.0398(15) Uani 1 1 d .
H38A H -0.6526 0.6280 0.3335 0.060 Uiso 1 1 calc R
H38B H -0.5952 0.6586 0.3855 0.060 Uiso 1 1 calc R
H38C H -0.5878 0.5643 0.3569 0.060 Uiso 1 1 calc R
C39 C -0.4330(4) 0.6609(5) 0.3160(4) 0.053(2) Uani 1 1 d .
H39A H -0.4191 0.6005 0.3220 0.080 Uiso 1 1 calc R
H39B H -0.4282 0.6919 0.3546 0.080 Uiso 1 1 calc R
H39C H -0.3993 0.6868 0.2857 0.080 Uiso 1 1 calc R
C40 C -0.7823(3) 1.5426(3) 0.2362(3) 0.0264(11) Uani 1 1 d .
C41 C -0.7559(3) 1.4707(3) 0.2452(3) 0.0254(10) Uani 1 1 d .
C42 C -0.7233(3) 1.3849(3) 0.2528(2) 0.0214(10) Uani 1 1 d .
C43 C -0.6536(3) 1.3719(4) 0.2844(3) 0.0267(11) Uani 1 1 d .
H43A H -0.6285 1.4191 0.3030 0.032 Uiso 1 1 calc R
C44 C -0.6227(3) 1.2895(3) 0.2878(3) 0.0251(11) Uani 1 1 d .
H44A H -0.5758 1.2807 0.3079 0.030 Uiso 1 1 calc R
C45 C -0.6619(3) 1.2179(3) 0.2609(2) 0.0199(9) Uani 1 1 d .
C46 C -0.7592(3) 1.3115(3) 0.2268(2) 0.0221(10) Uani 1 1 d .
H46A H -0.8058 1.3194 0.2060 0.027 Uiso 1 1 calc R
C47 C -0.9265(4) 1.6496(6) 0.2239(5) 0.066(3) Uani 1 1 d .
H47A H -0.9493 1.6041 0.1991 0.100 Uiso 1 1 calc R
H47B H -0.9479 1.7053 0.2122 0.100 Uiso 1 1 calc R
H47C H -0.9372 1.6386 0.2670 0.100 Uiso 1 1 calc R
C48 C -0.7744(5) 1.7379(4) 0.2587(5) 0.060(2) Uani 1 1 d .
H48A H -0.7197 1.7375 0.2516 0.091 Uiso 1 1 calc R
H48B H -0.7845 1.7271 0.3019 0.091 Uiso 1 1 calc R
H48C H -0.7952 1.7940 0.2473 0.091 Uiso 1 1 calc R
C49 C -0.7967(6) 1.6609(7) 0.1279(4) 0.077(3) Uani 1 1 d .
H49A H -0.7417 1.6610 0.1228 0.115 Uiso 1 1 calc R
H49B H -0.8177 1.7147 0.1119 0.115 Uiso 1 1 calc R
H49C H -0.8185 1.6121 0.1057 0.115 Uiso 1 1 calc R
C29 C -0.4245(5) 1.2049(6) 0.0197(5) 0.072(3) Uiso 1 1 d .
H29A H -0.3852 1.1900 0.0493 0.108 Uiso 1 1 calc R
H29B H -0.4462 1.2610 0.0301 0.108 Uiso 1 1 calc R
H29C H -0.4022 1.2077 -0.0211 0.108 Uiso 1 1 calc R

loop_
_atom_site_aniso_label
_atom_site_aniso_U_11
_atom_site_aniso_U_22
_atom_site_aniso_U_33
_atom_site_aniso_U_23
_atom_site_aniso_U_13
_atom_site_aniso_U_12
Re1 0.01629(8) 0.01769(9) 0.02260(10) 0.00485(8) 0.00454(8) 0.00209(6)
Re2 0.01679(8) 0.01805(9) 0.02323(10) 0.00000(8) -0.00562(8) -0.00022(6)
Cl1 0.0219(6) 0.0294(6) 0.0260(7) 0.0023(5) 0.0027(5) -0.0015(4)
Cl01 0.0847(19) 0.215(4) 0.0469(15) -0.0156(18) 0.0079(13) -0.075(2)
Cl2 0.0243(6) 0.0315(6) 0.0284(7) 0.0054(5) 0.0002(5) -0.0007(5)
Cl02 0.0831(15) 0.0666(14) 0.0475(12) 0.0043(10) -0.0066(10) -0.0146(11)
O1 0.050(3) 0.0246(19) 0.079(4) 0.004(3) 0.027(3) -0.0111(18)
O2 0.028(2) 0.069(3) 0.036(2) 0.000(2) 0.0080(18) 0.022(2)
O3 0.045(3) 0.083(4) 0.039(3) 0.014(3) -0.004(2) 0.017(3)
O4 0.056(3) 0.028(2) 0.091(4) -0.001(2) -0.036(3) -0.010(2)
O5 0.0267(19) 0.054(3) 0.039(2) 0.005(2) -0.0098(18) 0.0149(19)
O6 0.044(3) 0.068(3) 0.029(3) -0.003(2) -0.006(2) 0.010(2)
Si1 0.0360(8) 0.0167(7) 0.0474(10) 0.0018(6) 0.0094(7) 0.0089(6)
Si2 0.0283(7) 0.0271(8) 0.0518(11) -0.0154(7) -0.0077(7) 0.0091(6)
Si3 0.0217(6) 0.0211(7) 0.0337(8) 0.0052(6) 0.0034(6) 0.0058(5)
Si4 0.0279(7) 0.0210(7) 0.0355(9) 0.0061(6) -0.0045(6) 0.0042(5)
N3 0.0183(19) 0.024(2) 0.025(2) 0.0021(17) -0.0070(17) 0.0014(16)
N4 0.0206(19) 0.0185(19) 0.024(2) 0.0014(16) 0.0001(16) -0.0041(15)
N11 0.0148(17) 0.0165(19) 0.025(2) 0.0019(16) 0.0002(15) 0.0007(14)
N21 0.0206(18) 0.0160(19) 0.023(2) 0.0011(15) -0.0009(15) 0.0031(14)
C1 0.026(2) 0.028(3) 0.041(3) 0.006(3) 0.014(3) 0.0014(19)
C01 0.060(5) 0.149(10) 0.014(3) -0.015(4) 0.003(3) -0.049(6)
C2 0.025(3) 0.034(3) 0.018(3) 0.006(2) 0.0000(19) 0.000(2)
C3 0.032(3) 0.036(3) 0.027(3) 0.015(2) 0.009(2) 0.009(2)
C4 0.031(3) 0.029(3) 0.051(4) -0.003(2) -0.015(3) -0.001(2)
C5 0.026(2) 0.030(3) 0.031(3) 0.000(2) -0.004(2) 0.002(2)
C6 0.024(3) 0.044(3) 0.020(3) -0.007(2) -0.007(2) 0.008(2)
C10 0.024(3) 0.019(3) 0.040(3) -0.004(2) 0.002(2) 0.0002(18)
C11 0.021(2) 0.018(2) 0.038(3) -0.001(2) 0.001(2) 0.0017(18)
C12 0.020(2) 0.014(2) 0.029(3) -0.0032(18) 0.000(2) 0.0033(18)
C13 0.018(2) 0.025(3) 0.028(3) -0.008(2) 0.0033(19) 0.0065(19)
C14 0.019(2) 0.024(2) 0.028(3) 0.003(2) 0.008(2) -0.0060(18)
C15 0.023(2) 0.016(2) 0.017(3) 0.0001(17) -0.0021(18) 0.0003(16)
C16 0.017(2) 0.018(2) 0.026(3) 0.0006(19) -0.0007(19) -0.0020(17)
C17 0.057(4) 0.022(3) 0.064(5) -0.006(3) 0.021(4) -0.007(3)
C18 0.089(6) 0.046(4) 0.062(6) 0.024(4) 0.012(5) 0.023(4)
C19 0.032(3) 0.034(3) 0.078(5) -0.005(3) 0.014(3) 0.015(3)
C20 0.035(3) 0.021(2) 0.040(3) 0.003(3) -0.002(3) -0.0008(19)
C21 0.028(2) 0.024(3) 0.040(4) -0.001(2) 0.001(2) 0.003(2)
C22 0.026(2) 0.016(2) 0.029(3) 0.000(2) -0.006(2) -0.0002(19)
C23 0.030(3) 0.015(2) 0.032(3) 0.007(2) -0.003(2) -0.0060(19)
C24 0.022(2) 0.022(2) 0.030(3) 0.001(2) 0.0016(19) -0.0010(18)
C25 0.017(2) 0.016(2) 0.022(3) 0.0036(17) 0.0002(18) -0.0003(16)
C26 0.027(2) 0.018(2) 0.024(3) -0.0007(19) -0.003(2) 0.0021(17)
C28 0.047(4) 0.047(4) 0.045(4) -0.005(3) 0.000(3) 0.011(3)
C30 0.022(2) 0.026(3) 0.039(3) 0.010(2) -0.002(2) -0.002(2)
C31 0.018(2) 0.029(3) 0.039(3) 0.005(2) -0.002(2) 0.004(2)
C32 0.020(2) 0.024(3) 0.030(3) 0.006(2) 0.001(2) 0.0028(19)
C33 0.021(2) 0.027(3) 0.044(4) 0.005(2) -0.010(2) 0.0016(19)
C34 0.022(3) 0.029(3) 0.044(4) 0.002(2) -0.008(3) -0.001(2)
C35 0.023(2) 0.021(2) 0.015(2) 0.0040(18) -0.0032(18) -0.0006(18)
C36 0.022(2) 0.019(2) 0.030(3) 0.003(2) -0.006(2) -0.0008(18)
C37 0.089(6) 0.053(5) 0.043(5) -0.009(4) 0.003(4) 0.025(4)
C38 0.040(3) 0.032(3) 0.047(4) 0.016(3) 0.007(3) 0.001(2)
C39 0.025(3) 0.041(4) 0.093(6) 0.022(4) -0.003(3) 0.010(3)
C40 0.030(2) 0.022(3) 0.028(3) 0.002(2) -0.003(2) -0.0031(19)
C41 0.031(2) 0.022(2) 0.023(3) 0.003(2) 0.000(2) -0.005(2)
C42 0.025(2) 0.018(2) 0.020(3) 0.0049(18) 0.002(2) -0.0028(17)
C43 0.029(3) 0.024(2) 0.027(3) 0.000(2) -0.007(2) -0.005(2)
C44 0.022(2) 0.025(3) 0.029(3) -0.003(2) -0.008(2) -0.0004(19)
C45 0.020(2) 0.019(2) 0.021(2) 0.0059(18) -0.0047(18) -0.0035(17)
C46 0.025(2) 0.022(2) 0.020(2) -0.0003(19) -0.0016(19) -0.0009(19)
C47 0.029(3) 0.065(5) 0.105(8) 0.019(5) 0.003(4) 0.011(3)
C48 0.069(5) 0.018(3) 0.094(7) -0.005(4) -0.031(5) 0.002(3)
C49 0.110(8) 0.073(6) 0.046(5) 0.029(5) 0.013(5) 0.033(5)

loop_
_atom_type_symbol
_atom_type_description
_atom_type_scat_dispersion_real
_atom_type_scat_dispersion_imag
_atom_type_scat_source
C C 0.0033 0.0016 'International Tables Vol C Tables 4.2.6.8 and 6.1.1.4'
H H 0.0000 0.0000 'International Tables Vol C Tables 4.2.6.8 and 6.1.1.4'
N N 0.0061 0.0033 'International Tables Vol C Tables 4.2.6.8 and 6.1.1.4'
O O 0.0106 0.0060 'International Tables Vol C Tables 4.2.6.8 and 6.1.1.4'
Si Si 0.0817 0.0704 'International Tables Vol C Tables 4.2.6.8 and 6.1.1.4'
Cl Cl 0.1484 0.1585 'International Tables Vol C Tables 4.2.6.8 and 6.1.1.4'
Re Re -1.0185 7.2310 'International Tables Vol C Tables 4.2.6.8 and 6.1.1.4'

loop_
_geom_angle_atom_site_label_1
_geom_angle_atom_site_label_2
_geom_angle_atom_site_label_3
_geom_angle
C2 Re1 C1 89.7(2)
C2 Re1 C3 89.3(2)
C1 Re1 C3 92.9(3)
C2 Re1 N11 173.1(2)
C1 Re1 N11 97.20(18)
C3 Re1 N11 89.7(2)
C2 Re1 N21 98.6(2)
C1 Re1 N21 168.0(2)
C3 Re1 N21 95.9(2)
N11 Re1 N21 74.68(14)
C2 Re1 Cl1 93.81(16)
C1 Re1 Cl1 88.0(2)
C3 Re1 Cl1 176.75(17)
N11 Re1 Cl1 87.11(11)
N21 Re1 Cl1 82.81(11)
C6 Re2 C5 87.2(2)
C6 Re2 C4 88.3(3)
C5 Re2 C4 88.7(2)
C6 Re2 N3 94.2(2)
C5 Re2 N3 173.6(2)
C4 Re2 N3 97.6(2)
C6 Re2 N4 97.0(2)
C5 Re2 N4 98.7(2)
C4 Re2 N4 171.1(2)
N3 Re2 N4 74.95(16)
C6 Re2 Cl2 177.59(17)
C5 Re2 Cl2 95.24(18)
C4 Re2 Cl2 91.6(2)
N3 Re2 Cl2 83.39(12)
N4 Re2 Cl2 82.80(12)
C10 Si1 C19 106.9(3)
C10 Si1 C18 108.0(3)
C19 Si1 C18 112.1(4)
C10 Si1 C17 107.4(3)
C19 Si1 C17 109.2(3)
C18 Si1 C17 113.0(4)
C29 Si2 C20 107.5(4)
C29 Si2 C27 110.1(5)
C20 Si2 C27 108.2(4)
C29 Si2 C28 111.0(4)
C20 Si2 C28 109.3(3)
C27 Si2 C28 110.6(4)
C37 Si3 C38 111.5(4)
C37 Si3 C39 112.4(4)
C38 Si3 C39 110.0(4)
C37 Si3 C30 108.2(3)
C38 Si3 C30 107.4(3)
C39 Si3 C30 107.1(3)
C49 Si4 C48 112.4(5)
C49 Si4 C47 111.3(5)
C48 Si4 C47 110.7(4)
C49 Si4 C40 105.9(3)
C48 Si4 C40 108.8(3)
C47 Si4 C40 107.5(3)
C36 N3 C35 118.4(4)
C36 N3 Re2 124.9(3)
C35 N3 Re2 116.7(3)
C46 N4 C45 118.7(4)
C46 N4 Re2 124.5(3)
C45 N4 Re2 116.4(3)
C16 N11 C15 119.0(4)
C16 N11 Re1 123.8(3)
C15 N11 Re1 117.2(3)
C26 N21 C25 118.5(4)
C26 N21 Re1 124.2(3)
C25 N21 Re1 116.5(3)
O1 C1 Re1 175.1(7)
Cl01 C01 Cl02 95.0(6)
Cl01 C01 H01A 112.7
Cl02 C01 H01A 112.7
Cl01 C01 H01B 112.7
Cl02 C01 H01B 112.7
H01A C01 H01B 110.2
O2 C2 Re1 177.7(5)
O3 C3 Re1 178.9(6)
O4 C4 Re2 178.9(6)
O5 C5 Re2 176.6(5)
O6 C6 Re2 178.4(5)
C11 C10 Si1 177.3(6)
C10 C11 C12 176.7(6)
C13 C12 C16 117.6(4)
C13 C12 C11 124.6(4)
C16 C12 C11 117.7(4)
C14 C13 C12 119.6(4)
C14 C13 H13A 120.2
C12 C13 H13A 120.2
C13 C14 C15 120.0(5)
C13 C14 H14A 120.0
C15 C14 H14A 120.0
N11 C15 C14 120.7(4)
N11 C15 C25 115.0(4)
C14 C15 C25 124.2(4)
N11 C16 C12 123.1(4)
N11 C16 H16A 118.5
C12 C16 H16A 118.5
Si1 C17 H17A 109.5
Si1 C17 H17B 109.5
H17A C17 H17B 109.5
Si1 C17 H17C 109.5
H17A C17 H17C 109.5
H17B C17 H17C 109.5
Si1 C18 H18A 109.5
Si1 C18 H18B 109.5
H18A C18 H18B 109.5
Si1 C18 H18C 109.5
H18A C18 H18C 109.5
H18B C18 H18C 109.5
Si1 C19 H19A 109.5
Si1 C19 H19B 109.5
H19A C19 H19B 109.5
Si1 C19 H19C 109.5
H19A C19 H19C 109.5
H19B C19 H19C 109.5
C21 C20 Si2 178.0(6)
C20 C21 C22 178.6(6)
C23 C22 C26 117.9(5)
C23 C22 C21 123.8(5)
C26 C22 C21 118.4(5)
C24 C23 C22 119.7(5)
C24 C23 H23A 120.2
C22 C23 H23A 120.2
C23 C24 C25 119.7(5)
C23 C24 H24A 120.1
C25 C24 H24A 120.1
N21 C25 C24 121.4(4)
N21 C25 C15 115.0(4)
C24 C25 C15 123.5(4)
N21 C26 C22 122.9(5)
N21 C26 H26A 118.6
C22 C26 H26A 118.6
Si2 C27 H27A 109.5
Si2 C27 H27B 109.5
H27A C27 H27B 109.5
Si2 C27 H27C 109.5
H27A C27 H27C 109.5
H27B C27 H27C 109.5
Si2 C28 H28A 109.5
Si2 C28 H28B 109.5
H28A C28 H28B 109.5
Si2 C28 H28C 109.5
H28A C28 H28C 109.5
H28B C28 H28C 109.5
C31 C30 Si3 178.0(6)
C30 C31 C32 178.2(6)
C33 C32 C36 118.4(5)
C33 C32 C31 121.1(5)
C36 C32 C31 120.5(5)
C34 C33 C32 119.1(5)
C34 C33 H33A 120.4
C32 C33 H33A 120.4
C33 C34 C35 119.6(5)
C33 C34 H34A 120.2
C35 C34 H34A 120.2
N3 C35 C34 121.3(5)
N3 C35 C45 115.9(4)
C34 C35 C45 122.8(5)
N3 C36 C32 123.1(5)
N3 C36 H36A 118.5
C32 C36 H36A 118.5
Si3 C37 H37A 109.5
Si3 C37 H37B 109.5
H37A C37 H37B 109.5
Si3 C37 H37C 109.5
H37A C37 H37C 109.5
H37B C37 H37C 109.5
Si3 C38 H38A 109.5
Si3 C38 H38B 109.5
H38A C38 H38B 109.5
Si3 C38 H38C 109.5
H38A C38 H38C 109.5
H38B C38 H38C 109.5
Si3 C39 H39A 109.5
Si3 C39 H39B 109.5
H39A C39 H39B 109.5
Si3 C39 H39C 109.5
H39A C39 H39C 109.5
H39B C39 H39C 109.5
C41 C40 Si4 172.4(5)
C40 C41 C42 177.2(6)
C46 C42 C43 117.8(5)
C46 C42 C41 120.5(5)
C43 C42 C41 121.7(5)
C44 C43 C42 119.6(5)
C44 C43 H43A 120.2
C42 C43 H43A 120.2
C43 C44 C45 120.0(5)
C43 C44 H44A 120.0
C45 C44 H44A 120.0
N4 C45 C44 120.7(4)
N4 C45 C35 115.7(4)
C44 C45 C35 123.6(4)
N4 C46 C42 123.2(5)
N4 C46 H46A 118.4
C42 C46 H46A 118.4
Si4 C47 H47A 109.5
Si4 C47 H47B 109.5
H47A C47 H47B 109.5
Si4 C47 H47C 109.5
H47A C47 H47C 109.5
H47B C47 H47C 109.5
Si4 C48 H48A 109.5
Si4 C48 H48B 109.5
H48A C48 H48B 109.5
Si4 C48 H48C 109.5
H48A C48 H48C 109.5
H48B C48 H48C 109.5
Si4 C49 H49A 109.5
Si4 C49 H49B 109.5
H49A C49 H49B 109.5
Si4 C49 H49C 109.5
H49A C49 H49C 109.5
H49B C49 H49C 109.5
Si2 C29 H29A 109.5
Si2 C29 H29B 109.5
H29A C29 H29B 109.5
Si2 C29 H29C 109.5
H29A C29 H29C 109.5
H29B C29 H29C 109.5

loop_
_geom_bond_atom_site_label_1
_geom_bond_atom_site_label_2
_geom_bond_distance
Re1 C2 1.924(5)
Re1 C1 1.926(5)
Re1 C3 1.928(6)
Re1 N11 2.164(4)
Re1 N21 2.172(4)
Re1 Cl1 2.4720(14)
Re2 C6 1.895(6)
Re2 C5 1.916(5)
Re2 C4 1.918(6)
Re2 N3 2.174(4)
Re2 N4 2.186(4)
Re2 Cl2 2.4814(15)
Cl01 C01 1.931(10)
Cl02 C01 1.942(11)
O1 C1 1.146(6)
O2 C2 1.153(7)
O3 C3 1.138(8)
O4 C4 1.142(7)
O5 C5 1.161(7)
O6 C6 1.143(8)
Si1 C10 1.841(6)
Si1 C19 1.854(6)
Si1 C18 1.863(9)
Si1 C17 1.868(8)
Si2 C29 1.810(9)
Si2 C20 1.846(6)
Si2 C27 1.856(11)
Si2 C28 1.866(7)
Si3 C37 1.826(8)
Si3 C38 1.847(6)
Si3 C39 1.855(7)
Si3 C30 1.856(6)
Si4 C49 1.849(9)
Si4 C48 1.852(7)
Si4 C47 1.856(7)
Si4 C40 1.856(6)
N3 C36 1.337(6)
N3 C35 1.362(6)
N4 C46 1.346(6)
N4 C45 1.359(6)
N11 C16 1.332(6)
N11 C15 1.360(6)
N21 C26 1.345(6)
N21 C25 1.357(6)
C01 H01A 0.9700
C01 H01B 0.9700
C10 C11 1.197(8)
C11 C12 1.445(7)
C12 C13 1.394(7)
C12 C16 1.400(7)
C13 C14 1.371(7)
C13 H13A 0.9300
C14 C15 1.396(7)
C14 H14A 0.9300
C15 C25 1.477(6)
C16 H16A 0.9300
C17 H17A 0.9600
C17 H17B 0.9600
C17 H17C 0.9600
C18 H18A 0.9600
C18 H18B 0.9600
C18 H18C 0.9600
C19 H19A 0.9600
C19 H19B 0.9600
C19 H19C 0.9600
C20 C21 1.198(8)
C21 C22 1.451(7)
C22 C23 1.390(8)
C22 C26 1.402(7)
C23 C24 1.374(7)
C23 H23A 0.9300
C24 C25 1.395(7)
C24 H24A 0.9300
C26 H26A 0.9300
C27 H27A 0.9600
C27 H27B 0.9600
C27 H27C 0.9600
C28 H28A 0.9600
C28 H28B 0.9600
C28 H28C 0.9600
C30 C31 1.188(8)
C31 C32 1.446(7)
C32 C33 1.383(8)
C32 C36 1.395(7)
C33 C34 1.383(8)
C33 H33A 0.9300
C34 C35 1.393(7)
C34 H34A 0.9300
C35 C45 1.467(7)
C36 H36A 0.9300
C37 H37A 0.9600
C37 H37B 0.9600
C37 H37C 0.9600
C38 H38A 0.9600
C38 H38B 0.9600
C38 H38C 0.9600
C39 H39A 0.9600
C39 H39B 0.9600
C39 H39C 0.9600
C40 C41 1.202(7)
C41 C42 1.432(7)
C42 C46 1.397(7)
C42 C43 1.399(7)
C43 C44 1.366(7)
C43 H43A 0.9300
C44 C45 1.410(7)
C44 H44A 0.9300
C46 H46A 0.9300
C47 H47A 0.9600
C47 H47B 0.9600
C47 H47C 0.9600
C48 H48A 0.9600
C48 H48B 0.9600
C48 H48C 0.9600
C49 H49A 0.9600
C49 H49B 0.9600
C49 H49C 0.9600
C29 H29A 0.9600
C29 H29B 0.9600
C29 H29C 0.9600
